data_7012058
loop_
_publ_author_name
'Jolanta \'Swi\;atek-Koz\/lowska'
'Elzbieta Gumienna-Kontecka'
'Agnieszka Dobosz'
'Irina A. Golenya'
'Igor O. Fritsky'

_publ_contact_author 'Igor O.Fritsky'
_publ_section_title
;
 Pyridine-2,6-dihydroxamic acid, a powerful dihydroxamate ligand for
 Ni2+ and Cu2+ ions
;
_journal_issue 24
_journal_name_full 'J. Chem. Soc., Dalton Trans.'
_journal_page_first 4639
_journal_page_last 4643
_journal_paper_doi 10.1039/b207271h
_journal_year 2002
_chemical_formula_sum 'C62 H64 N6 Ni O15 P2'
_chemical_formula_weight 1253.84
_chemical_name_systematic
; 
Di-tetraphenylphosphonium [bis(pyridyl-2,6-dihydroxamate(2-))
nickelate(II)] heptahydrate
;
_space_group_IT_number 2
_symmetry_cell_setting triclinic
_symmetry_space_group_name_Hall '-P 1'
_symmetry_space_group_name_H-M 'P -1'
_atom_sites_solution_hydrogens geom
_atom_sites_solution_primary direct
_atom_sites_solution_secondary difmap
_audit_creation_method SHELXL-97
_cell_angle_alpha 108.05(3)
_cell_angle_beta 98.06(3)
_cell_angle_gamma 98.03(3)
_cell_formula_units_Z 2
_cell_length_a 14.200(3)
_cell_length_b 14.412(3)
_cell_length_c 15.629(3)
_cell_measurement_temperature 293(2)
_cell_volume 2953.5(13)
_computing_molecular_graphics OPTEP,1964
_computing_structure_refinement 'SHELXL-97 (Sheldrick, 1997)'
_computing_structure_solution 'SHELXS-97 (Sheldrick, 1990)'
_diffrn_ambient_temperature 100(2)
_diffrn_measured_fraction_theta_full 0.877
_diffrn_measured_fraction_theta_max 0.877
_diffrn_measurement_device_type 'KUMA CCD area detector diffractometer'
_diffrn_measurement_method 'omega scan'
_diffrn_radiation_monochromator graphite
_diffrn_radiation_source 'fine-focus sealed tube'
_diffrn_radiation_type MoK\a
_diffrn_radiation_wavelength 0.71073
_diffrn_reflns_av_R_equivalents 0.0287
_diffrn_reflns_av_sigmaI/netI 0.0437
_diffrn_reflns_limit_h_max 18
_diffrn_reflns_limit_h_min -18
_diffrn_reflns_limit_k_max 19
_diffrn_reflns_limit_k_min -18
_diffrn_reflns_limit_l_max 12
_diffrn_reflns_limit_l_min -20
_diffrn_reflns_number 20399
_diffrn_reflns_theta_full 28.38
_diffrn_reflns_theta_max 28.38
_diffrn_reflns_theta_min 3.32
_exptl_absorpt_coefficient_mu 0.457
_exptl_crystal_colour dark-red
_exptl_crystal_density_diffrn 1.410
_exptl_crystal_density_method 'not measured'
_exptl_crystal_description block
_exptl_crystal_F_000 1312
_refine_diff_density_max 0.387
_refine_diff_density_min -0.569
_refine_diff_density_rms 0.063
_refine_ls_extinction_method none
_refine_ls_goodness_of_fit_ref 1.094
_refine_ls_hydrogen_treatment mixed
_refine_ls_matrix_type full
_refine_ls_number_parameters 829
_refine_ls_number_reflns 12968
_refine_ls_number_restraints 0
_refine_ls_restrained_S_all 1.094
_refine_ls_R_factor_all 0.0491
_refine_ls_R_factor_gt 0.0375
_refine_ls_shift/su_max 0.002
_refine_ls_shift/su_mean 0.000
_refine_ls_structure_factor_coef Fsqd
_refine_ls_weighting_details 'calc w=1/[\s^2^(Fo^2^)+(0.0564P)^2^+0.0094P] where P=(Fo^2^+2Fc^2^)/3'
_refine_ls_weighting_scheme calc
_refine_ls_wR_factor_gt 0.0956
_refine_ls_wR_factor_ref 0.1020
_reflns_number_gt 10495
_reflns_number_total 12968
_reflns_threshold_expression >2sigma(I)
_cod_data_source_file b207271h.txt
_cod_data_source_block 1
_cod_depositor_comments
;
The following automatic conversions were performed:
'_symmetry_cell_setting' value 'Triclinic' changed to 'triclinic'
according to '/home/saulius/struct/CIF-dictionaries/cif_core.dic'
dictionary named 'cif_core.dic' version 2.4.1 from 2010-06-29.

Automatic conversion script
Id: cif_fix_enum 1527 2010-12-29 10:47:43Z saulius 
;
_cod_original_cell_volume 2953.5(10)
_cod_original_sg_symbol_H-M P-1
_cod_database_code 7012058

loop_
_symmetry_equiv_pos_as_xyz
'x, y, z'
'-x, -y, -z'

loop_
_atom_site_label
_atom_site_type_symbol
_atom_site_fract_x
_atom_site_fract_y
_atom_site_fract_z
_atom_site_U_iso_or_equiv
_atom_site_adp_type
_atom_site_occupancy
_atom_site_symmetry_multiplicity
_atom_site_calc_flag
_atom_site_refinement_flags
_atom_site_disorder_assembly
_atom_site_disorder_group
Ni1 Ni 0.808817(15) 0.485577(16) 0.267121(14) 0.01265(7) Uani 1 1 d . . .
P2 P 0.31324(3) 0.68637(3) 0.32652(3) 0.01310(10) Uani 1 1 d . . .
P1 P 1.25506(3) 0.02671(3) 0.14307(3) 0.01274(10) Uani 1 1 d . . .
O1 O 0.74525(10) 0.29965(10) 0.32800(9) 0.0217(3) Uani 1 1 d . . .
H1O1 H 0.6883(16) 0.2518(16) 0.3149(14) 0.026 Uiso 1 1 d . . .
O2 O 0.56083(9) 0.27542(9) 0.24515(9) 0.0189(3) Uani 1 1 d . . .
O3 O 0.76292(10) 0.70452(9) 0.15509(9) 0.0215(3) Uani 1 1 d . . .
O4 O 0.92432(9) 0.66088(10) 0.21961(9) 0.0231(3) Uani 1 1 d . . .
H1O4 H 0.9067(16) 0.7097(17) 0.2033(15) 0.028 Uiso 1 1 d . . .
O5 O 0.87736(10) 0.31967(10) 0.11001(8) 0.0210(3) Uani 1 1 d . . .
H1O5 H 0.9289(16) 0.2992(16) 0.1134(15) 0.025 Uiso 1 1 d . . .
O6 O 1.04419(9) 0.34464(10) 0.21445(8) 0.0192(3) Uani 1 1 d . . .
O7 O 0.85377(10) 0.71686(9) 0.51826(8) 0.0213(3) Uani 1 1 d . . .
O8 O 0.69920(9) 0.63706(10) 0.39245(9) 0.0208(3) Uani 1 1 d . . .
H1O8 H 0.7181(16) 0.6832(17) 0.4431(15) 0.025 Uiso 1 1 d . . .
O1W O 0.87556(11) 0.88760(12) 0.46918(10) 0.0265(3) Uani 1 1 d . . .
H1W1 H 0.9025(18) 0.9272(18) 0.5147(16) 0.032 Uiso 1 1 d . . .
H1W2 H 0.8662(17) 0.8335(18) 0.4810(16) 0.032 Uiso 1 1 d . . .
O2W O -0.14142(12) 0.16354(12) 0.22537(12) 0.0359(4) Uani 1 1 d . . .
H2W1 H -0.1691(19) 0.2112(19) 0.2663(17) 0.043 Uiso 1 1 d . . .
H2W2 H -0.085(2) 0.1740(19) 0.2551(18) 0.043 Uiso 1 1 d . . .
O3W O 0.05680(11) 0.20564(10) 0.30142(10) 0.0237(3) Uani 1 1 d . . .
H3W1 H 0.0856(16) 0.2398(16) 0.3591(16) 0.028 Uiso 1 1 d . . .
H3W2 H 0.0596(17) 0.2494(17) 0.2792(16) 0.028 Uiso 1 1 d . . .
O4W O 0.61055(11) 0.11474(11) 0.29187(10) 0.0293(3) Uani 1 1 d . . .
H4W1 H 0.5856(17) 0.1570(18) 0.2642(16) 0.035 Uiso 1 1 d . . .
H4W2 H 0.6443(17) 0.0701(18) 0.2517(16) 0.035 Uiso 1 1 d . . .
O5W O 0.83604(10) 0.88963(11) 0.29093(10) 0.0246(3) Uani 1 1 d . . .
H5W1 H 0.8405(17) 0.8876(17) 0.3427(17) 0.030 Uiso 1 1 d . . .
H5W2 H 0.8173(16) 0.8297(18) 0.2520(16) 0.030 Uiso 1 1 d . . .
O6W O 1.02814(11) 1.01418(12) 0.34298(10) 0.0268(3) Uani 1 1 d . . .
H6W1 H 0.9778(19) 0.9812(18) 0.3205(16) 0.032 Uiso 1 1 d . . .
H6W2 H 1.0279(18) 1.0585(19) 0.3264(16) 0.032 Uiso 1 1 d . . .
O7W O 0.72899(11) 0.99524(11) 0.19879(10) 0.0260(3) Uani 1 1 d . . .
H7W1 H 0.7613(17) 0.9663(18) 0.2264(16) 0.031 Uiso 1 1 d . . .
H7W2 H 0.7779(17) 1.0480(18) 0.2115(15) 0.031 Uiso 1 1 d . . .
N1 N 0.71830(11) 0.36612(10) 0.28280(9) 0.0144(3) Uani 1 1 d . . .
N2 N 0.67896(10) 0.47962(10) 0.19344(9) 0.0134(3) Uani 1 1 d . . .
N3 N 0.83671(10) 0.59400(11) 0.20630(10) 0.0157(3) Uani 1 1 d . . .
N4 N 0.89689(11) 0.39348(11) 0.19802(9) 0.0150(3) Uani 1 1 d . . .
N5 N 0.93352(10) 0.52288(10) 0.35801(9) 0.0135(3) Uani 1 1 d . . .
N6 N 0.78186(11) 0.59332(11) 0.38232(10) 0.0161(3) Uani 1 1 d . . .
C54 C 0.12044(14) 0.86675(14) 0.49345(13) 0.0220(4) Uani 1 1 d . . .
H54 H 0.0808 0.9023 0.5280 0.026 Uiso 1 1 calc R . .
C53 C 0.21581(14) 0.87221(14) 0.53352(13) 0.0211(4) Uani 1 1 d . . .
H53 H 0.2397 0.9109 0.5947 0.025 Uiso 1 1 calc R . .
C41 C 0.36118(13) 0.52853(14) 0.49920(12) 0.0193(4) Uani 1 1 d . . .
H41 H 0.3614 0.5365 0.5606 0.023 Uiso 1 1 calc R . .
C55 C 0.08406(14) 0.80906(14) 0.40296(13) 0.0206(4) Uani 1 1 d . . .
H55 H 0.0205 0.8069 0.3767 0.025 Uiso 1 1 calc R . .
C42 C 0.38092(14) 0.44202(14) 0.44169(13) 0.0217(4) Uani 1 1 d . . .
H42 H 0.3940 0.3919 0.4647 0.026 Uiso 1 1 calc R . .
C40 C 0.34113(12) 0.60317(13) 0.46541(11) 0.0158(3) Uani 1 1 d . . .
H40 H 0.3291 0.6618 0.5043 0.019 Uiso 1 1 calc R . .
C52 C 0.27513(13) 0.81973(13) 0.48188(12) 0.0183(4) Uani 1 1 d . . .
H52 H 0.3394 0.8244 0.5079 0.022 Uiso 1 1 calc R . .
C56 C 0.14186(13) 0.75424(13) 0.35089(12) 0.0178(4) Uani 1 1 d . . .
H56 H 0.1168 0.7143 0.2903 0.021 Uiso 1 1 calc R . .
C51 C 0.23790(12) 0.75962(12) 0.39035(11) 0.0143(3) Uani 1 1 d . . .
C43 C 0.38140(15) 0.42942(14) 0.35000(13) 0.0231(4) Uani 1 1 d . . .
H43 H 0.3966 0.3719 0.3122 0.028 Uiso 1 1 calc R . .
C39 C 0.33899(12) 0.59042(13) 0.37241(11) 0.0136(3) Uani 1 1 d . . .
C44 C 0.35916(14) 0.50296(13) 0.31506(12) 0.0195(4) Uani 1 1 d . . .
H44 H 0.3577 0.4939 0.2533 0.023 Uiso 1 1 calc R . .
C62 C 0.17387(13) 0.55096(13) 0.18445(12) 0.0186(4) Uani 1 1 d . . .
H62 H 0.1529 0.5280 0.2293 0.022 Uiso 1 1 calc R . .
C61 C 0.12559(14) 0.50797(14) 0.09327(13) 0.0227(4) Uani 1 1 d . . .
H61 H 0.0721 0.4565 0.0773 0.027 Uiso 1 1 calc R . .
C57 C 0.25384(13) 0.62857(13) 0.20812(11) 0.0153(3) Uani 1 1 d . . .
C45 C 0.42430(12) 0.76523(13) 0.33122(11) 0.0151(3) Uani 1 1 d . . .
C46 C 0.42899(14) 0.86712(14) 0.34999(13) 0.0211(4) Uani 1 1 d . . .
H46 H 0.3756 0.8950 0.3647 0.025 Uiso 1 1 calc R . .
C50 C 0.50461(13) 0.72350(13) 0.30927(12) 0.0178(4) Uani 1 1 d . . .
H50 H 0.5022 0.6558 0.2976 0.021 Uiso 1 1 calc R . .
C1 C 0.62588(12) 0.34498(12) 0.24430(11) 0.0142(3) Uani 1 1 d . . .
C9 C 0.85588(13) 0.64057(13) 0.44993(11) 0.0155(3) Uani 1 1 d . . .
C60 C 0.15721(15) 0.54187(15) 0.02636(13) 0.0243(4) Uani 1 1 d . . .
H60 H 0.1247 0.5130 -0.0343 0.029 Uiso 1 1 calc R . .
C58 C 0.28568(14) 0.66224(14) 0.13997(12) 0.0200(4) Uani 1 1 d . . .
H58 H 0.3392 0.7136 0.1552 0.024 Uiso 1 1 calc R . .
C47 C 0.51249(14) 0.92651(14) 0.34683(13) 0.0238(4) Uani 1 1 d . . .
H47 H 0.5159 0.9945 0.3600 0.029 Uiso 1 1 calc R . .
C29 C 1.30469(14) 0.07881(15) 0.41886(12) 0.0223(4) Uani 1 1 d . . .
H29 H 1.2773 0.0559 0.4610 0.027 Uiso 1 1 calc R . .
C13 C 1.03138(13) 0.62822(13) 0.50052(12) 0.0169(4) Uani 1 1 d . . .
H13 H 1.0390 0.6808 0.5551 0.020 Uiso 1 1 calc R . .
C4 C 0.50949(13) 0.41829(13) 0.15450(12) 0.0176(4) Uani 1 1 d . . .
H4 H 0.4562 0.3721 0.1534 0.021 Uiso 1 1 calc R . .
C14 C 0.94419(13) 0.59735(12) 0.43774(11) 0.0147(3) Uani 1 1 d . . .
C3 C 0.60212(12) 0.41532(12) 0.19459(11) 0.0133(3) Uani 1 1 d . . .
C59 C 0.23658(15) 0.61813(15) 0.04925(13) 0.0251(4) Uani 1 1 d . . .
H59 H 0.2574 0.6402 0.0039 0.030 Uiso 1 1 calc R . .
C49 C 0.58785(13) 0.78337(14) 0.30495(12) 0.0204(4) Uani 1 1 d . . .
H49 H 0.6411 0.7558 0.2894 0.024 Uiso 1 1 calc R . .
C30 C 1.38790(14) 0.15155(15) 0.44827(13) 0.0237(4) Uani 1 1 d . . .
H30 H 1.4167 0.1766 0.5102 0.028 Uiso 1 1 calc R . .
C48 C 0.59146(14) 0.88428(15) 0.32384(13) 0.0236(4) Uani 1 1 d . . .
H48 H 0.6475 0.9243 0.3211 0.028 Uiso 1 1 calc R . .
C12 C 1.10661(13) 0.57904(13) 0.48012(12) 0.0182(4) Uani 1 1 d . . .
H12 H 1.1648 0.5970 0.5222 0.022 Uiso 1 1 calc R . .
C28 C 1.26179(13) 0.03980(14) 0.32615(12) 0.0174(4) Uani 1 1 d . . .
H28 H 1.2059 -0.0093 0.3059 0.021 Uiso 1 1 calc R . .
C18 C 0.95374(15) -0.15784(16) 0.10053(13) 0.0279(5) Uani 1 1 d . . .
H18 H 0.8927 -0.1954 0.0942 0.033 Uiso 1 1 calc R . .
C17 C 1.03539(15) -0.20039(15) 0.10670(14) 0.0293(5) Uani 1 1 d . . .
H17 H 1.0289 -0.2666 0.1034 0.035 Uiso 1 1 calc R . .
C5 C 0.49832(13) 0.49194(14) 0.11610(12) 0.0189(4) Uani 1 1 d . . .
H5 H 0.4371 0.4945 0.0878 0.023 Uiso 1 1 calc R . .
C11 C 1.09546(13) 0.50270(13) 0.39662(12) 0.0172(4) Uani 1 1 d . . .
H11 H 1.1460 0.4700 0.3817 0.021 Uiso 1 1 calc R . .
C19 C 0.96283(14) -0.06041(16) 0.10369(13) 0.0250(4) Uani 1 1 d . . .
H19 H 0.9078 -0.0328 0.0986 0.030 Uiso 1 1 calc R . .
C10 C 1.00692(12) 0.47673(13) 0.33639(11) 0.0140(3) Uani 1 1 d . . .
C31 C 1.42896(14) 0.18758(14) 0.38662(12) 0.0206(4) Uani 1 1 d . . .
H31 H 1.4848 0.2368 0.4073 0.025 Uiso 1 1 calc R . .
C16 C 1.12615(14) -0.14420(14) 0.11766(14) 0.0246(4) Uani 1 1 d . . .
H16 H 1.1809 -0.1723 0.1223 0.030 Uiso 1 1 calc R . .
C6 C 0.57802(13) 0.56176(13) 0.11975(12) 0.0174(4) Uani 1 1 d . . .
H6 H 0.5708 0.6127 0.0961 0.021 Uiso 1 1 calc R . .
C7 C 0.66865(13) 0.55348(13) 0.15957(11) 0.0146(3) Uani 1 1 d . . .
C27 C 1.30391(12) 0.07553(13) 0.26401(11) 0.0139(3) Uani 1 1 d . . .
C20 C 1.05350(13) -0.00312(14) 0.11442(12) 0.0194(4) Uani 1 1 d . . .
H20 H 1.0595 0.0627 0.1167 0.023 Uiso 1 1 calc R . .
C8 C 0.98363(12) 0.39851(13) 0.24379(12) 0.0144(3) Uani 1 1 d . . .
C15 C 1.13554(13) -0.04530(13) 0.12174(11) 0.0166(4) Uani 1 1 d . . .
C32 C 1.38702(13) 0.15041(13) 0.29430(12) 0.0165(4) Uani 1 1 d . . .
H32 H 1.4139 0.1750 0.2528 0.020 Uiso 1 1 calc R . .
C2 C 0.76098(13) 0.62418(13) 0.17300(11) 0.0152(3) Uani 1 1 d . . .
C38 C 1.42358(13) -0.04815(14) 0.12421(12) 0.0193(4) Uani 1 1 d . . .
H38 H 1.4481 -0.0080 0.1848 0.023 Uiso 1 1 calc R . .
C22 C 1.22062(13) 0.21257(13) 0.15369(12) 0.0177(4) Uani 1 1 d . . .
H22 H 1.1959 0.2116 0.2055 0.021 Uiso 1 1 calc R . .
C33 C 1.32896(13) -0.05237(13) 0.08393(12) 0.0147(3) Uani 1 1 d . . .
C21 C 1.25629(12) 0.13114(13) 0.10401(11) 0.0139(3) Uani 1 1 d . . .
C37 C 1.48180(14) -0.10431(15) 0.07346(13) 0.0255(4) Uani 1 1 d . . .
H37 H 1.5453 -0.1019 0.1000 0.031 Uiso 1 1 calc R . .
C34 C 1.29100(13) -0.11335(13) -0.00697(12) 0.0196(4) Uani 1 1 d . . .
H34 H 1.2273 -0.1165 -0.0336 0.024 Uiso 1 1 calc R . .
C23 C 1.22219(13) 0.29487(14) 0.12540(12) 0.0185(4) Uani 1 1 d . . .
H23 H 1.1973 0.3488 0.1576 0.022 Uiso 1 1 calc R . .
C36 C 1.44458(15) -0.16385(15) -0.01687(14) 0.0275(5) Uani 1 1 d . . .
H36 H 1.4837 -0.2007 -0.0510 0.033 Uiso 1 1 calc R . .
C35 C 1.34965(14) -0.16898(15) -0.05667(13) 0.0261(4) Uani 1 1 d . . .
H35 H 1.3251 -0.2100 -0.1170 0.031 Uiso 1 1 calc R . .
C26 C 1.29437(12) 0.13291(13) 0.02643(11) 0.0153(3) Uani 1 1 d . . .
H26 H 1.3178 0.0785 -0.0070 0.018 Uiso 1 1 calc R . .
C24 C 1.26090(13) 0.29682(13) 0.04895(12) 0.0175(4) Uani 1 1 d . . .
H24 H 1.2627 0.3525 0.0306 0.021 Uiso 1 1 calc R . .
C25 C 1.29691(13) 0.21622(13) -0.00016(12) 0.0176(4) Uani 1 1 d . . .
H25 H 1.3229 0.2181 -0.0511 0.021 Uiso 1 1 calc R . .

loop_
_atom_site_aniso_label
_atom_site_aniso_U_11
_atom_site_aniso_U_22
_atom_site_aniso_U_33
_atom_site_aniso_U_23
_atom_site_aniso_U_13
_atom_site_aniso_U_12
Ni1 0.01212(12) 0.01350(12) 0.01209(11) 0.00495(9) 0.00118(8) 0.00138(8)
P2 0.0130(2) 0.0137(2) 0.0126(2) 0.00430(17) 0.00284(17) 0.00249(16)
P1 0.0116(2) 0.0139(2) 0.0123(2) 0.00377(17) 0.00285(16) 0.00168(16)
O1 0.0257(7) 0.0179(7) 0.0221(7) 0.0109(6) -0.0003(6) 0.0014(5)
O2 0.0162(6) 0.0179(6) 0.0226(7) 0.0078(5) 0.0052(5) -0.0002(5)
O3 0.0238(7) 0.0195(7) 0.0241(7) 0.0136(6) 0.0015(6) 0.0020(5)
O4 0.0158(7) 0.0237(7) 0.0324(8) 0.0164(6) 0.0027(6) -0.0022(5)
O5 0.0231(7) 0.0211(7) 0.0143(6) 0.0004(5) 0.0007(5) 0.0056(6)
O6 0.0160(6) 0.0240(7) 0.0190(6) 0.0064(5) 0.0059(5) 0.0071(5)
O7 0.0292(7) 0.0166(6) 0.0153(6) 0.0014(5) 0.0025(5) 0.0066(5)
O8 0.0181(7) 0.0233(7) 0.0216(7) 0.0056(6) 0.0046(5) 0.0091(5)
O1W 0.0346(9) 0.0231(8) 0.0237(7) 0.0098(6) 0.0069(6) 0.0061(6)
O2W 0.0263(8) 0.0281(8) 0.0508(10) 0.0141(8) 0.0004(7) 0.0018(7)
O3W 0.0311(8) 0.0216(7) 0.0167(7) 0.0055(6) 0.0012(6) 0.0048(6)
O4W 0.0281(8) 0.0284(8) 0.0373(9) 0.0171(7) 0.0082(7) 0.0085(6)
O5W 0.0274(8) 0.0227(7) 0.0238(7) 0.0096(6) 0.0040(6) 0.0018(6)
O6W 0.0247(8) 0.0260(8) 0.0276(8) 0.0112(6) 0.0006(6) -0.0023(6)
O7W 0.0239(8) 0.0248(8) 0.0292(8) 0.0105(6) 0.0017(6) 0.0044(6)
N1 0.0181(8) 0.0122(7) 0.0129(7) 0.0054(6) 0.0008(6) 0.0021(6)
N2 0.0146(7) 0.0142(7) 0.0103(7) 0.0028(6) 0.0027(5) 0.0021(6)
N3 0.0122(7) 0.0173(7) 0.0169(7) 0.0072(6) 0.0020(6) -0.0012(6)
N4 0.0167(8) 0.0157(7) 0.0096(7) 0.0023(6) 0.0005(6) 0.0003(6)
N5 0.0151(7) 0.0141(7) 0.0123(7) 0.0068(6) 0.0028(6) 0.0005(6)
N6 0.0150(8) 0.0168(7) 0.0184(7) 0.0077(6) 0.0042(6) 0.0047(6)
C54 0.0253(10) 0.0168(9) 0.0264(10) 0.0060(8) 0.0124(8) 0.0075(8)
C53 0.0260(10) 0.0178(9) 0.0175(9) 0.0024(7) 0.0065(8) 0.0042(7)
C41 0.0177(9) 0.0251(10) 0.0165(9) 0.0092(8) 0.0034(7) 0.0031(7)
C55 0.0170(9) 0.0216(10) 0.0248(10) 0.0080(8) 0.0052(8) 0.0073(7)
C42 0.0248(10) 0.0204(10) 0.0228(9) 0.0117(8) 0.0039(8) 0.0049(8)
C40 0.0148(9) 0.0172(9) 0.0142(8) 0.0031(7) 0.0040(7) 0.0030(7)
C52 0.0170(9) 0.0166(9) 0.0192(9) 0.0037(7) 0.0025(7) 0.0027(7)
C56 0.0182(9) 0.0193(9) 0.0168(9) 0.0066(7) 0.0028(7) 0.0053(7)
C51 0.0151(9) 0.0130(8) 0.0156(8) 0.0054(7) 0.0046(7) 0.0029(6)
C43 0.0306(11) 0.0181(9) 0.0218(9) 0.0055(8) 0.0075(8) 0.0083(8)
C39 0.0111(8) 0.0157(8) 0.0147(8) 0.0064(7) 0.0027(6) 0.0017(6)
C44 0.0244(10) 0.0206(9) 0.0147(8) 0.0062(7) 0.0054(7) 0.0057(8)
C62 0.0201(9) 0.0199(9) 0.0163(9) 0.0066(7) 0.0030(7) 0.0046(7)
C61 0.0224(10) 0.0199(10) 0.0202(9) 0.0020(8) -0.0021(8) 0.0029(7)
C57 0.0165(9) 0.0158(9) 0.0145(8) 0.0052(7) 0.0024(7) 0.0062(7)
C45 0.0152(9) 0.0165(9) 0.0140(8) 0.0066(7) 0.0024(7) 0.0012(7)
C46 0.0203(10) 0.0208(10) 0.0251(10) 0.0109(8) 0.0050(8) 0.0058(7)
C50 0.0185(9) 0.0164(9) 0.0156(8) 0.0021(7) 0.0031(7) 0.0015(7)
C1 0.0161(9) 0.0129(8) 0.0124(8) 0.0021(7) 0.0052(7) 0.0015(6)
C9 0.0199(9) 0.0140(8) 0.0131(8) 0.0061(7) 0.0035(7) 0.0016(7)
C60 0.0272(11) 0.0284(11) 0.0141(9) 0.0035(8) -0.0014(8) 0.0092(8)
C58 0.0208(10) 0.0212(9) 0.0199(9) 0.0088(8) 0.0043(7) 0.0055(7)
C47 0.0268(11) 0.0168(9) 0.0294(10) 0.0108(8) 0.0054(8) 0.0021(8)
C29 0.0239(10) 0.0323(11) 0.0173(9) 0.0126(8) 0.0094(8) 0.0113(8)
C13 0.0204(9) 0.0151(9) 0.0130(8) 0.0043(7) 0.0027(7) -0.0018(7)
C4 0.0154(9) 0.0182(9) 0.0155(8) 0.0013(7) 0.0035(7) 0.0012(7)
C14 0.0184(9) 0.0134(8) 0.0132(8) 0.0065(7) 0.0039(7) 0.0006(7)
C3 0.0136(8) 0.0135(8) 0.0102(8) 0.0005(6) 0.0031(6) 0.0013(6)
C59 0.0319(11) 0.0328(11) 0.0156(9) 0.0123(8) 0.0072(8) 0.0107(9)
C49 0.0165(9) 0.0246(10) 0.0184(9) 0.0044(8) 0.0065(7) 0.0022(7)
C30 0.0272(11) 0.0297(11) 0.0132(9) 0.0037(8) 0.0016(8) 0.0122(8)
C48 0.0221(10) 0.0261(10) 0.0220(9) 0.0098(8) 0.0063(8) -0.0035(8)
C12 0.0135(9) 0.0235(9) 0.0162(9) 0.0086(7) -0.0002(7) -0.0025(7)
C28 0.0148(9) 0.0211(9) 0.0191(9) 0.0093(7) 0.0053(7) 0.0051(7)
C18 0.0167(10) 0.0414(12) 0.0203(10) 0.0102(9) 0.0011(8) -0.0083(8)
C17 0.0292(12) 0.0221(10) 0.0326(11) 0.0076(9) 0.0081(9) -0.0069(8)
C5 0.0137(9) 0.0232(10) 0.0169(9) 0.0032(7) 0.0007(7) 0.0051(7)
C11 0.0134(9) 0.0217(9) 0.0175(9) 0.0091(7) 0.0029(7) 0.0011(7)
C19 0.0131(9) 0.0407(12) 0.0196(9) 0.0105(9) 0.0009(7) 0.0017(8)
C10 0.0143(9) 0.0165(9) 0.0132(8) 0.0085(7) 0.0031(7) 0.0010(7)
C31 0.0182(9) 0.0194(9) 0.0189(9) 0.0012(7) -0.0015(7) 0.0036(7)
C16 0.0195(10) 0.0204(10) 0.0344(11) 0.0095(8) 0.0078(8) 0.0019(8)
C6 0.0202(9) 0.0190(9) 0.0132(8) 0.0053(7) 0.0017(7) 0.0061(7)
C7 0.0180(9) 0.0156(8) 0.0100(8) 0.0034(7) 0.0034(7) 0.0045(7)
C27 0.0129(8) 0.0148(8) 0.0149(8) 0.0047(7) 0.0043(7) 0.0047(6)
C20 0.0165(9) 0.0253(10) 0.0167(9) 0.0080(8) 0.0025(7) 0.0039(7)
C8 0.0149(9) 0.0152(8) 0.0157(8) 0.0080(7) 0.0057(7) 0.0020(6)
C15 0.0137(9) 0.0204(9) 0.0129(8) 0.0037(7) 0.0017(7) -0.0006(7)
C32 0.0162(9) 0.0150(9) 0.0174(8) 0.0037(7) 0.0044(7) 0.0035(7)
C2 0.0192(9) 0.0155(9) 0.0107(8) 0.0045(7) 0.0033(7) 0.0026(7)
C38 0.0163(9) 0.0216(9) 0.0161(9) 0.0017(7) 0.0016(7) 0.0038(7)
C22 0.0166(9) 0.0204(9) 0.0161(8) 0.0048(7) 0.0055(7) 0.0047(7)
C33 0.0145(9) 0.0144(8) 0.0152(8) 0.0048(7) 0.0036(7) 0.0022(6)
C21 0.0110(8) 0.0150(8) 0.0148(8) 0.0046(7) 0.0015(6) 0.0014(6)
C37 0.0147(9) 0.0297(11) 0.0268(10) 0.0013(9) 0.0026(8) 0.0080(8)
C34 0.0146(9) 0.0201(9) 0.0198(9) 0.0020(7) 0.0009(7) 0.0024(7)
C23 0.0175(9) 0.0169(9) 0.0191(9) 0.0032(7) 0.0026(7) 0.0047(7)
C36 0.0235(10) 0.0277(11) 0.0255(10) -0.0027(9) 0.0083(8) 0.0097(8)
C35 0.0234(10) 0.0254(10) 0.0198(9) -0.0055(8) 0.0029(8) 0.0049(8)
C26 0.0129(8) 0.0190(9) 0.0135(8) 0.0043(7) 0.0030(7) 0.0038(7)
C24 0.0145(9) 0.0174(9) 0.0206(9) 0.0088(7) -0.0005(7) 0.0019(7)
C25 0.0150(9) 0.0240(10) 0.0166(9) 0.0096(7) 0.0046(7) 0.0052(7)

loop_
_atom_type_symbol
_atom_type_description
_atom_type_scat_dispersion_real
_atom_type_scat_dispersion_imag
_atom_type_scat_source
C C 0.0033 0.0016 'International Tables Vol C Tables 4.2.6.8 and 6.1.1.4'
H H 0.0000 0.0000 'International Tables Vol C Tables 4.2.6.8 and 6.1.1.4'
N N 0.0061 0.0033 'International Tables Vol C Tables 4.2.6.8 and 6.1.1.4'
O O 0.0106 0.0060 'International Tables Vol C Tables 4.2.6.8 and 6.1.1.4'
P P 0.1023 0.0942 'International Tables Vol C Tables 4.2.6.8 and 6.1.1.4'
Ni Ni 0.3393 1.1124 'International Tables Vol C Tables 4.2.6.8 and 6.1.1.4'

loop_
_geom_angle_atom_site_label_1
_geom_angle_atom_site_label_2
_geom_angle_atom_site_label_3
_geom_angle
_geom_angle_site_symmetry_1
_geom_angle_site_symmetry_3
_geom_angle_publ_flag
N5 Ni1 N2 166.52(6) . . ?
N5 Ni1 N3 98.23(6) . . ?
N2 Ni1 N3 76.37(6) . . ?
N5 Ni1 N1 109.76(6) . . ?
N2 Ni1 N1 75.93(6) . . ?
N3 Ni1 N1 151.96(6) . . ?
N5 Ni1 N6 76.18(7) . . ?
N2 Ni1 N6 91.35(7) . . ?
N3 Ni1 N6 90.06(6) . . ?
N1 Ni1 N6 94.85(6) . . ?
N5 Ni1 N4 76.50(6) . . ?
N2 Ni1 N4 115.98(6) . . ?
N3 Ni1 N4 95.13(6) . . ?
N1 Ni1 N4 93.07(6) . . ?
N6 Ni1 N4 152.64(6) . . ?
C45 P2 C51 109.33(8) . . ?
C45 P2 C57 108.22(9) . . ?
C51 P2 C57 110.30(8) . . ?
C45 P2 C39 109.58(8) . . ?
C51 P2 C39 110.80(8) . . ?
C57 P2 C39 108.57(8) . . ?
C21 P1 C15 112.27(8) . . ?
C21 P1 C33 108.99(8) . . ?
C15 P1 C33 108.07(9) . . ?
C21 P1 C27 106.72(8) . . ?
C15 P1 C27 110.17(9) . . ?
C33 P1 C27 110.64(8) . . ?
C1 N1 O1 113.53(14) . . ?
C1 N1 Ni1 118.84(12) . . ?
O1 N1 Ni1 127.56(11) . . ?
C3 N2 C7 121.28(15) . . ?
C3 N2 Ni1 119.42(12) . . ?
C7 N2 Ni1 117.98(12) . . ?
C2 N3 O4 112.44(14) . . ?
C2 N3 Ni1 116.49(12) . . ?
O4 N3 Ni1 128.05(11) . . ?
C8 N4 O5 111.58(14) . . ?
C8 N4 Ni1 117.18(12) . . ?
O5 N4 Ni1 131.10(11) . . ?
C10 N5 C14 120.95(15) . . ?
C10 N5 Ni1 119.51(11) . . ?
C14 N5 Ni1 119.45(12) . . ?
C9 N6 O8 112.38(14) . . ?
C9 N6 Ni1 117.32(12) . . ?
O8 N6 Ni1 129.19(11) . . ?
C55 C54 C53 120.63(17) . . ?
C52 C53 C54 119.70(17) . . ?
C40 C41 C42 120.03(17) . . ?
C54 C55 C56 120.39(17) . . ?
C41 C42 C43 120.58(18) . . ?
C41 C40 C39 119.99(16) . . ?
C53 C52 C51 119.82(17) . . ?
C55 C56 C51 119.41(17) . . ?
C56 C51 C52 120.02(16) . . ?
C56 C51 P2 120.61(14) . . ?
C52 C51 P2 119.33(13) . . ?
C44 C43 C42 119.74(17) . . ?
C44 C39 C40 119.50(16) . . ?
C44 C39 P2 119.51(13) . . ?
C40 C39 P2 120.98(13) . . ?
C43 C44 C39 120.12(16) . . ?
C61 C62 C57 119.75(17) . . ?
C60 C61 C62 120.11(18) . . ?
C62 C57 C58 119.83(16) . . ?
C62 C57 P2 119.44(14) . . ?
C58 C57 P2 120.72(14) . . ?
C46 C45 C50 119.80(16) . . ?
C46 C45 P2 120.30(14) . . ?
C50 C45 P2 119.73(13) . . ?
C47 C46 C45 120.17(18) . . ?
C49 C50 C45 119.75(17) . . ?
O2 C1 N1 127.88(16) . . ?
O2 C1 C3 120.83(15) . . ?
N1 C1 C3 111.29(15) . . ?
O7 C9 N6 124.30(17) . . ?
O7 C9 C14 123.07(16) . . ?
N6 C9 C14 112.62(15) . . ?
C59 C60 C61 120.40(18) . . ?
C59 C58 C57 119.52(18) . . ?
C46 C47 C48 119.66(18) . . ?
C30 C29 C28 120.04(18) . . ?
C12 C13 C14 118.57(16) . . ?
C3 C4 C5 118.38(17) . . ?
N5 C14 C13 120.93(17) . . ?
N5 C14 C9 113.71(15) . . ?
C13 C14 C9 125.37(16) . . ?
N2 C3 C4 120.75(16) . . ?
N2 C3 C1 114.18(15) . . ?
C4 C3 C1 125.04(16) . . ?
C60 C59 C58 120.39(18) . . ?
C48 C49 C50 119.79(18) . . ?
C29 C30 C31 120.79(17) . . ?
C49 C48 C47 120.82(18) . . ?
C13 C12 C11 120.16(17) . . ?
C29 C28 C27 119.05(17) . . ?
C19 C18 C17 120.28(18) . . ?
C16 C17 C18 119.88(19) . . ?
C6 C5 C4 120.37(17) . . ?
C10 C11 C12 118.22(17) . . ?
C18 C19 C20 120.49(19) . . ?
N5 C10 C11 121.12(16) . . ?
N5 C10 C8 113.81(15) . . ?
C11 C10 C8 125.07(16) . . ?
C32 C31 C30 120.09(18) . . ?
C17 C16 C15 119.89(19) . . ?
C7 C6 C5 118.20(17) . . ?
N2 C7 C6 120.85(16) . . ?
N2 C7 C2 113.78(15) . . ?
C6 C7 C2 125.32(16) . . ?
C32 C27 C28 120.70(16) . . ?
C32 C27 P1 117.51(14) . . ?
C28 C27 P1 121.79(13) . . ?
C19 C20 C15 119.30(18) . . ?
O6 C8 N4 125.51(16) . . ?
O6 C8 C10 121.64(16) . . ?
N4 C8 C10 112.84(15) . . ?
C16 C15 C20 120.15(17) . . ?
C16 C15 P1 118.24(14) . . ?
C20 C15 P1 121.51(14) . . ?
C31 C32 C27 119.32(17) . . ?
O3 C2 N3 125.74(17) . . ?
O3 C2 C7 122.08(16) . . ?
N3 C2 C7 112.16(15) . . ?
C33 C38 C37 119.69(17) . . ?
C23 C22 C21 119.70(17) . . ?
C38 C33 C34 120.64(17) . . ?
C38 C33 P1 121.17(14) . . ?
C34 C33 P1 118.01(14) . . ?
C22 C21 C26 120.16(16) . . ?
C22 C21 P1 118.75(13) . . ?
C26 C21 P1 121.07(13) . . ?
C36 C37 C38 119.69(18) . . ?
C35 C34 C33 119.09(17) . . ?
C22 C23 C24 120.00(17) . . ?
C35 C36 C37 120.56(18) . . ?
C36 C35 C34 120.31(18) . . ?
C25 C26 C21 119.50(16) . . ?
C25 C24 C23 120.36(17) . . ?
C26 C25 C24 120.26(17) . . ?

loop_
_geom_bond_atom_site_label_1
_geom_bond_atom_site_label_2
_geom_bond_distance
_geom_bond_site_symmetry_2
_geom_bond_publ_flag
Ni1 N5 1.9994(16) . ?
Ni1 N2 2.0082(16) . ?
Ni1 N3 2.0869(15) . ?
Ni1 N1 2.0995(16) . ?
Ni1 N6 2.1038(16) . ?
Ni1 N4 2.1087(16) . ?
P2 C45 1.7886(19) . ?
P2 C51 1.7934(18) . ?
P2 C57 1.8001(19) . ?
P2 C39 1.8007(18) . ?
P1 C21 1.7898(18) . ?
P1 C15 1.7898(19) . ?
P1 C33 1.7910(18) . ?
P1 C27 1.7946(18) . ?
O1 N1 1.4175(18) . ?
O2 C1 1.269(2) . ?
O3 C2 1.270(2) . ?
O4 N3 1.4100(19) . ?
O5 N4 1.4158(19) . ?
O6 C8 1.276(2) . ?
O7 C9 1.281(2) . ?
O8 N6 1.4132(19) . ?
N1 C1 1.315(2) . ?
N2 C3 1.335(2) . ?
N2 C7 1.344(2) . ?
N3 C2 1.316(2) . ?
N4 C8 1.315(2) . ?
N5 C10 1.340(2) . ?
N5 C14 1.342(2) . ?
N6 C9 1.314(2) . ?
C54 C55 1.380(3) . ?
C54 C53 1.391(3) . ?
C53 C52 1.387(3) . ?
C41 C40 1.383(2) . ?
C41 C42 1.384(3) . ?
C55 C56 1.389(2) . ?
C42 C43 1.389(3) . ?
C40 C39 1.403(2) . ?
C52 C51 1.403(2) . ?
C56 C51 1.397(2) . ?
C43 C44 1.388(3) . ?
C39 C44 1.395(2) . ?
C62 C61 1.395(3) . ?
C62 C57 1.396(3) . ?
C61 C60 1.386(3) . ?
C57 C58 1.403(2) . ?
C45 C46 1.395(3) . ?
C45 C50 1.398(2) . ?
C46 C47 1.378(3) . ?
C50 C49 1.385(3) . ?
C1 C3 1.502(2) . ?
C9 C14 1.486(2) . ?
C60 C59 1.380(3) . ?
C58 C59 1.393(3) . ?
C47 C48 1.388(3) . ?
C29 C30 1.382(3) . ?
C29 C28 1.392(3) . ?
C13 C12 1.383(3) . ?
C13 C14 1.389(2) . ?
C4 C3 1.388(2) . ?
C4 C5 1.388(3) . ?
C49 C48 1.383(3) . ?
C30 C31 1.386(3) . ?
C12 C11 1.394(3) . ?
C28 C27 1.397(2) . ?
C18 C19 1.377(3) . ?
C18 C17 1.390(3) . ?
C17 C16 1.381(3) . ?
C5 C6 1.387(3) . ?
C11 C10 1.387(2) . ?
C19 C20 1.387(3) . ?
C10 C8 1.492(2) . ?
C31 C32 1.384(2) . ?
C16 C15 1.393(3) . ?
C6 C7 1.386(2) . ?
C7 C2 1.489(2) . ?
C27 C32 1.397(2) . ?
C20 C15 1.394(2) . ?
C38 C33 1.386(2) . ?
C38 C37 1.393(3) . ?
C22 C23 1.387(3) . ?
C22 C21 1.396(2) . ?
C33 C34 1.400(2) . ?
C21 C26 1.401(2) . ?
C37 C36 1.386(3) . ?
C34 C35 1.386(3) . ?
C23 C24 1.390(3) . ?
C36 C35 1.385(3) . ?
C26 C25 1.385(2) . ?
C24 C25 1.387(3) . ?

loop_
_geom_hbond_atom_site_label_D
_geom_hbond_atom_site_label_H
_geom_hbond_atom_site_label_A
_geom_hbond_distance_DH
_geom_hbond_distance_HA
_geom_hbond_distance_DA
_geom_hbond_angle_DHA
_geom_hbond_site_symmetry_A
O1 H1O1 O4W 0.94(2) 2.02(2) 2.902(2) 155.2(19) .
O1 H1O1 O2 0.94(2) 2.10(2) 2.678(2) 118.0(17) .
O4 H1O4 O3 0.87(2) 2.06(2) 2.610(2) 120.2(19) .
O5 H1O5 O6 0.83(2) 1.98(2) 2.592(2) 130(2) .
O8 H1O8 O7 0.84(2) 2.02(2) 2.586(2) 124.2(19) .
O1W H1W1 O6W 0.77(2) 2.15(2) 2.872(2) 157(2) 2_776
O1W H1W2 O7 0.85(2) 1.94(3) 2.786(2) 175(2) .
O2W H2W1 O1 0.95(3) 2.01(3) 2.944(2) 166(2) 1_455
O2W H2W2 O3W 0.84(3) 1.97(3) 2.800(2) 167(3) .
O3W H3W1 O7 0.89(2) 1.86(2) 2.730(2) 167(2) 2_666
O3W H3W2 O6 0.81(2) 1.96(2) 2.759(2) 170(2) 1_455
O4W H4W1 O2 0.93(2) 1.89(3) 2.785(2) 160(2) .
O4W H4W2 O7W 0.98(2) 1.84(2) 2.802(2) 167(2) 1_545
O5W H5W2 O3 0.87(2) 1.93(2) 2.793(2) 171(2) .
O5W H5W1 O1W 0.81(2) 1.97(2) 2.774(2) 170(2) .
O6W H6W1 O5W 0.77(3) 2.15(3) 2.903(2) 166(2) .
O6W H6W2 O3W 0.76(2) 2.27(3) 3.012(2) 167(2) 1_665
O7W H7W1 O5W 0.82(2) 2.02(2) 2.845(2) 177(2) .
O7W H7W2 O2W 0.91(2) 1.82(3) 2.712(2) 169(2) 1_665
